data_4088599
loop_
_publ_author_name
'Zhu, Xiancui'
'Li, Yang'
'Wei, Yun'
'Wang, Shaowu'
'Zhou, Shuangliu'
'Zhang, Lijun'

_publ_section_title
;
 Reactivity of 3-Imino-Functionalized Indoles with Rare-Earth-Metal
 Amides: Unexpected Substituent Effects on C--H Activation Pathways and
 Assembly of Rare-Earth-Metal Complexes
;
_journal_issue 11
_journal_name_full Organometallics
_journal_page_first 1838
_journal_paper_doi 10.1021/acs.organomet.6b00221
_journal_volume 35
_journal_year 2016
_chemical_formula_sum 'C68 H108 Cl2 Li2 N6 O6 Si4 Yb2'
_chemical_formula_weight 1648.82
_space_group_IT_number 56
_space_group_name_Hall '-P 2ab 2ac'
_space_group_name_H-M_alt 'P c c n'
_symmetry_cell_setting orthorhombic
_symmetry_space_group_name_H-M 'P c c n'
_atom_sites_solution_hydrogens geom
_atom_sites_solution_primary direct
_atom_sites_solution_secondary difmap
_audit_creation_method SHELXL-97
_cell_angle_alpha 90.00
_cell_angle_beta 90.00
_cell_angle_gamma 90.00
_cell_formula_units_Z 4
_cell_length_a 18.1701(9)
_cell_length_b 18.4035(9)
_cell_length_c 23.7815(12)
_cell_measurement_reflns_used 9854
_cell_measurement_temperature 293(2)
_cell_measurement_theta_max 26.92
_cell_measurement_theta_min 2.24
_cell_volume 7952.4(7)
_computing_cell_refinement 'Bruker SMART'
_computing_data_collection 'Bruker SMART'
_computing_data_reduction 'Bruker SAINT'
_computing_molecular_graphics 'Bruker SHELXTL'
_computing_publication_material 'Bruker SHELXTL'
_computing_structure_refinement 'SHELXL-97 (Sheldrick, 1997)'
_computing_structure_solution 'SHELXS-97 (Sheldrick, 1990)'
_diffrn_ambient_temperature 293(2)
_diffrn_measured_fraction_theta_full 0.995
_diffrn_measured_fraction_theta_max 0.995
_diffrn_measurement_device_type 'CCD area detector'
_diffrn_measurement_method 'phi and omega scans'
_diffrn_radiation_monochromator graphite
_diffrn_radiation_source 'fine-focus sealed tube'
_diffrn_radiation_type MoK\a
_diffrn_radiation_wavelength 0.71073
_diffrn_reflns_av_R_equivalents 0.0469
_diffrn_reflns_av_sigmaI/netI 0.0303
_diffrn_reflns_limit_h_max 23
_diffrn_reflns_limit_h_min -23
_diffrn_reflns_limit_k_max 21
_diffrn_reflns_limit_k_min -24
_diffrn_reflns_limit_l_max 30
_diffrn_reflns_limit_l_min -29
_diffrn_reflns_number 66491
_diffrn_reflns_theta_full 27.65
_diffrn_reflns_theta_max 27.65
_diffrn_reflns_theta_min 1.57
_exptl_absorpt_coefficient_mu 2.513
_exptl_absorpt_correction_T_max 0.7359
_exptl_absorpt_correction_T_min 0.7043
_exptl_absorpt_correction_type multi-scan
_exptl_crystal_colour colorless
_exptl_crystal_density_diffrn 1.377
_exptl_crystal_density_method 'not measured'
_exptl_crystal_description block
_exptl_crystal_F_000 3368
_exptl_crystal_size_max 0.15
_exptl_crystal_size_mid 0.14
_exptl_crystal_size_min 0.13
_refine_diff_density_max 0.773
_refine_diff_density_min -0.532
_refine_diff_density_rms 0.077
_refine_ls_extinction_method none
_refine_ls_goodness_of_fit_ref 0.998
_refine_ls_hydrogen_treatment mixed
_refine_ls_matrix_type full
_refine_ls_number_parameters 412
_refine_ls_number_reflns 9227
_refine_ls_number_restraints 86
_refine_ls_restrained_S_all 1.024
_refine_ls_R_factor_all 0.0694
_refine_ls_R_factor_gt 0.0345
_refine_ls_shift/su_max 0.003
_refine_ls_shift/su_mean 0.000
_refine_ls_structure_factor_coef Fsqd
_refine_ls_weighting_details 'calc w=1/[\s^2^(Fo^2^)+(0.0270P)^2^+14.8223P] where P=(Fo^2^+2Fc^2^)/3'
_refine_ls_weighting_scheme calc
_refine_ls_wR_factor_gt 0.0701
_refine_ls_wR_factor_ref 0.0848
_reflns_number_gt 6117
_reflns_number_total 9227
_reflns_threshold_expression >2sigma(I)
_cod_data_source_file om6b00221_si_002.cif
_cod_data_source_block 140410a_0m
_cod_depositor_comments
;
The following automatic conversions were performed:

data item '_symmetry_cell_setting' value 'Orthorhombic' was changed
to 'orthorhombic' in accordance with the
/home/saulius/struct/COD-crude-data/automatic-downloads/DataCite-retrospective/ACS/depositions/lib/dictionaries/cif_core.dic
dictionary named 'cif_core.dic' version 2.4.2 last updated on
2011-04-26.

Automatic conversion script
Id: cif_fix_values 6909 2019-04-08 15:41:33Z antanas 
;
_cod_original_sg_symbol_H-M Pccn
_cod_database_code 4088599

loop_
_symmetry_equiv_pos_as_xyz
'x, y, z'
'-x+1/2, -y+1/2, z'
'-x, y+1/2, -z+1/2'
'x+1/2, -y, -z+1/2'
'-x, -y, -z'
'x-1/2, y-1/2, -z'
'x, -y-1/2, z-1/2'
'-x-1/2, y, z-1/2'

loop_
_atom_site_label
_atom_site_type_symbol
_atom_site_fract_x
_atom_site_fract_y
_atom_site_fract_z
_atom_site_U_iso_or_equiv
_atom_site_adp_type
_atom_site_occupancy
_atom_site_symmetry_multiplicity
_atom_site_calc_flag
_atom_site_refinement_flags
C1 C 0.7261(2) 0.1564(2) 0.13598(16) 0.0428(9) Uani 1 1 d .
H1 H 0.7390 0.1869 0.1064 0.051 Uiso 1 1 calc R
C2 C 0.7747(2) 0.1351(2) 0.17589(16) 0.0409(9) Uani 1 1 d .
C3 C 0.7341(2) 0.0882(2) 0.21261(17) 0.0464(10) Uani 1 1 d .
C4 C 0.6613(2) 0.0855(2) 0.19131(18) 0.0491(10) Uani 1 1 d .
C5 C 0.6085(3) 0.0419(3) 0.2169(2) 0.0654(13) Uani 1 1 d .
H5 H 0.5609 0.0394 0.2028 0.079 Uiso 1 1 calc R
C6 C 0.6287(3) 0.0026(3) 0.2635(2) 0.0828(17) Uani 1 1 d .
H6 H 0.5938 -0.0265 0.2812 0.099 Uiso 1 1 calc R
C7 C 0.6993(3) 0.0052(3) 0.2849(2) 0.0795(16) Uani 1 1 d .
H7 H 0.7110 -0.0221 0.3166 0.095 Uiso 1 1 calc R
C8 C 0.7525(3) 0.0476(3) 0.26027(19) 0.0617(12) Uani 1 1 d .
H8 H 0.7999 0.0492 0.2750 0.074 Uiso 1 1 calc R
C9 C 0.8527(2) 0.1601(2) 0.18463(16) 0.0419(9) Uani 1 1 d .
H9 H 0.8819 0.1183 0.1971 0.050 Uiso 1 1 calc R
C10 C 0.6063(2) 0.3594(3) 0.08898(18) 0.0521(11) Uani 1 1 d .
C11 C 0.6043(3) 0.4357(3) 0.0964(2) 0.0673(14) Uani 1 1 d .
H11 H 0.6118 0.4548 0.1322 0.081 Uiso 1 1 calc R
C12 C 0.5916(3) 0.4823(3) 0.0525(3) 0.0833(17) Uani 1 1 d .
H12 H 0.5899 0.5321 0.0590 0.100 Uiso 1 1 calc R
C13 C 0.5815(3) 0.4559(4) -0.0010(3) 0.0863(18) Uani 1 1 d .
H13 H 0.5720 0.4877 -0.0305 0.104 Uiso 1 1 calc R
C14 C 0.5853(3) 0.3836(4) -0.0106(2) 0.0786(16) Uani 1 1 d .
H14 H 0.5792 0.3663 -0.0471 0.094 Uiso 1 1 calc R
C15 C 0.5984(3) 0.3338(3) 0.0333(2) 0.0631(13) Uani 1 1 d .
C16 C 0.6085(3) 0.2564(3) 0.0206(2) 0.0808(16) Uani 1 1 d .
H16A H 0.6490 0.2377 0.0422 0.121 Uiso 1 1 calc R
H16B H 0.6187 0.2506 -0.0188 0.121 Uiso 1 1 calc R
H16C H 0.5645 0.2303 0.0300 0.121 Uiso 1 1 calc R
C17 C 0.4295(3) 0.3393(3) 0.1296(3) 0.0825(16) Uani 1 1 d U
H17A H 0.4144 0.3304 0.1682 0.099 Uiso 1 1 calc R
H17B H 0.4693 0.3745 0.1298 0.099 Uiso 1 1 calc R
C18 C 0.3679(5) 0.3660(4) 0.0966(3) 0.135(2) Uani 1 1 d U
H18A H 0.3230 0.3641 0.1187 0.162 Uiso 1 1 calc R
H18B H 0.3765 0.4161 0.0857 0.162 Uiso 1 1 calc R
C19 C 0.3606(5) 0.3217(5) 0.0479(4) 0.148(3) Uani 1 1 d U
H19A H 0.3715 0.3500 0.0145 0.178 Uiso 1 1 calc R
H19B H 0.3106 0.3038 0.0450 0.178 Uiso 1 1 calc R
C20 C 0.4109(4) 0.2619(4) 0.0523(3) 0.1014(19) Uani 1 1 d U
H20A H 0.4434 0.2608 0.0199 0.122 Uiso 1 1 calc R
H20B H 0.3841 0.2164 0.0539 0.122 Uiso 1 1 calc R
C21 C 0.5852(4) 0.2049(4) 0.3318(2) 0.109(2) Uani 1 1 d .
H21A H 0.5425 0.1929 0.3538 0.163 Uiso 1 1 calc R
H21B H 0.6184 0.2335 0.3542 0.163 Uiso 1 1 calc R
H21C H 0.6093 0.1611 0.3200 0.163 Uiso 1 1 calc R
C22 C 0.5176(3) 0.3478(3) 0.2926(3) 0.0923(19) Uani 1 1 d .
H22A H 0.5006 0.3749 0.2607 0.138 Uiso 1 1 calc R
H22B H 0.5552 0.3749 0.3117 0.138 Uiso 1 1 calc R
H22C H 0.4773 0.3393 0.3178 0.138 Uiso 1 1 calc R
C23 C 0.6450(2) 0.2816(2) 0.23144(16) 0.0472(10) Uani 1 1 d .
H23A H 0.6799 0.2963 0.2601 0.057 Uiso 1 1 calc R
H23B H 0.6637 0.2369 0.2152 0.057 Uiso 1 1 calc R
C24 C 0.3538(4) 0.1558(6) 0.1843(3) 0.167(4) Uani 1 1 d U
H24A H 0.3480 0.1995 0.1628 0.251 Uiso 1 1 calc R
H24B H 0.3067 0.1404 0.1982 0.251 Uiso 1 1 calc R
H24C H 0.3742 0.1184 0.1609 0.251 Uiso 1 1 calc R
C25 C 0.3641(4) 0.2342(6) 0.2916(4) 0.187(4) Uani 1 1 d U
H25A H 0.3883 0.2378 0.3274 0.281 Uiso 1 1 calc R
H25B H 0.3155 0.2147 0.2968 0.281 Uiso 1 1 calc R
H25C H 0.3608 0.2815 0.2749 0.281 Uiso 1 1 calc R
C26 C 0.4268(4) 0.0872(5) 0.2819(5) 0.205(5) Uani 1 1 d U
H26A H 0.4481 0.0519 0.2571 0.308 Uiso 1 1 calc R
H26B H 0.3792 0.0707 0.2939 0.308 Uiso 1 1 calc R
H26C H 0.4580 0.0935 0.3141 0.308 Uiso 1 1 calc R
C27 C 0.6098(4) 0.0715(4) -0.0470(3) 0.110(2) Uani 1 1 d U
H27A H 0.5807 0.1143 -0.0557 0.131 Uiso 1 1 calc R
H27B H 0.5768 0.0306 -0.0416 0.131 Uiso 1 1 calc R
C28 C 0.6615(5) 0.0565(6) -0.0914(3) 0.154(3) Uani 1 1 d U
H28A H 0.6566 0.0065 -0.1038 0.185 Uiso 1 1 calc R
H28B H 0.6522 0.0882 -0.1233 0.185 Uiso 1 1 calc R
C29 C 0.7339(5) 0.0690(6) -0.0699(3) 0.167(3) Uani 1 1 d U
H29A H 0.7629 0.0249 -0.0726 0.200 Uiso 1 1 calc R
H29B H 0.7582 0.1067 -0.0915 0.200 Uiso 1 1 calc R
C30 C 0.7277(4) 0.0903(5) -0.0140(3) 0.124(2) Uani 1 1 d U
H30A H 0.7437 0.1402 -0.0097 0.149 Uiso 1 1 calc R
H30B H 0.7584 0.0598 0.0096 0.149 Uiso 1 1 calc R
C31 C 0.7139(4) -0.0627(4) 0.1171(4) 0.144(4) Uani 1 1 d .
H31A H 0.7524 -0.0265 0.1135 0.173 Uiso 1 1 calc R
H31B H 0.7032 -0.0691 0.1568 0.173 Uiso 1 1 calc R
C32 C 0.7367(5) -0.1277(5) 0.0939(4) 0.147(4) Uani 1 1 d .
H32A H 0.7478 -0.1625 0.1233 0.176 Uiso 1 1 calc R
H32B H 0.7807 -0.1204 0.0714 0.176 Uiso 1 1 calc R
C33 C 0.6773(5) -0.1538(5) 0.0592(4) 0.160(4) Uani 1 1 d .
H33A H 0.6609 -0.2012 0.0720 0.192 Uiso 1 1 calc R
H33B H 0.6930 -0.1578 0.0204 0.192 Uiso 1 1 calc R
C34 C 0.6176(4) -0.1002(4) 0.0646(4) 0.116(3) Uani 1 1 d .
H34A H 0.5968 -0.0891 0.0280 0.139 Uiso 1 1 calc R
H34B H 0.5788 -0.1188 0.0886 0.139 Uiso 1 1 calc R
Cl1 Cl 0.49690(7) 0.10082(7) 0.08182(6) 0.0728(4) Uani 1 1 d .
Li1 Li 0.6206(5) 0.0612(5) 0.0777(4) 0.067(2) Uani 1 1 d .
N1 N 0.65513(18) 0.12880(18) 0.14299(14) 0.0462(8) Uani 1 1 d .
N2 N 0.61332(18) 0.31030(18) 0.13319(13) 0.0435(8) Uani 1 1 d .
N3 N 0.4994(2) 0.2110(2) 0.22417(15) 0.0584(10) Uani 1 1 d .
O1 O 0.45289(17) 0.27221(18) 0.10297(14) 0.0678(9) Uani 1 1 d U
O2 O 0.6530(2) 0.0834(2) 0.00223(15) 0.0890(11) Uani 1 1 d U
O3 O 0.6490(2) -0.0390(2) 0.0880(2) 0.0995(14) Uani 1 1 d .
Si1 Si 0.41726(9) 0.17351(10) 0.24509(8) 0.0828(5) Uani 1 1 d U
Si2 Si 0.55633(8) 0.25842(9) 0.26848(5) 0.0599(3) Uani 1 1 d .
Yb1 Yb 0.553146(9) 0.207030(10) 0.142595(7) 0.04594(6) Uani 1 1 d .

loop_
_atom_site_aniso_label
_atom_site_aniso_U_11
_atom_site_aniso_U_22
_atom_site_aniso_U_33
_atom_site_aniso_U_23
_atom_site_aniso_U_13
_atom_site_aniso_U_12
C1 0.047(2) 0.042(2) 0.040(2) 0.0002(18) -0.0020(18) -0.0023(18)
C2 0.043(2) 0.040(2) 0.040(2) -0.0019(17) -0.0008(17) -0.0002(17)
C3 0.048(2) 0.043(2) 0.049(2) 0.0014(19) -0.0016(19) -0.0025(19)
C4 0.049(2) 0.044(2) 0.055(3) -0.001(2) -0.002(2) -0.005(2)
C5 0.056(3) 0.057(3) 0.083(4) 0.010(3) -0.003(3) -0.016(2)
C6 0.077(4) 0.082(4) 0.090(4) 0.033(3) 0.002(3) -0.029(3)
C7 0.082(4) 0.081(4) 0.076(4) 0.036(3) -0.006(3) -0.014(3)
C8 0.060(3) 0.067(3) 0.058(3) 0.013(2) -0.007(2) -0.005(3)
C9 0.039(2) 0.045(2) 0.042(2) 0.0052(18) -0.0031(17) 0.0008(18)
C10 0.040(2) 0.066(3) 0.050(3) 0.003(2) -0.0022(19) 0.003(2)
C11 0.066(3) 0.061(3) 0.075(3) 0.017(3) -0.003(3) 0.005(3)
C12 0.077(4) 0.069(4) 0.104(5) 0.021(3) -0.002(4) 0.011(3)
C13 0.081(4) 0.095(5) 0.083(4) 0.031(4) -0.011(3) 0.007(4)
C14 0.075(4) 0.099(5) 0.062(3) 0.018(3) -0.006(3) 0.003(3)
C15 0.061(3) 0.074(4) 0.054(3) 0.003(3) -0.003(2) 0.001(3)
C16 0.094(4) 0.092(4) 0.057(3) -0.007(3) -0.003(3) 0.004(4)
C17 0.072(3) 0.076(3) 0.100(4) -0.016(3) -0.003(3) 0.019(3)
C18 0.148(5) 0.122(5) 0.136(5) -0.014(4) -0.037(4) 0.066(4)
C19 0.155(5) 0.147(6) 0.142(5) -0.020(4) -0.067(5) 0.065(5)
C20 0.089(4) 0.112(4) 0.103(4) -0.019(3) -0.051(3) 0.028(3)
C21 0.119(5) 0.145(6) 0.063(3) 0.033(4) -0.008(4) -0.040(5)
C22 0.080(4) 0.107(5) 0.090(4) -0.037(4) 0.024(3) -0.010(4)
C23 0.048(2) 0.053(3) 0.040(2) -0.0015(19) 0.0009(18) -0.007(2)
C24 0.097(6) 0.261(10) 0.143(5) 0.001(5) -0.013(4) -0.102(6)
C25 0.102(6) 0.219(7) 0.241(9) -0.093(7) 0.111(6) -0.054(5)
C26 0.095(6) 0.190(6) 0.331(12) 0.159(7) 0.031(6) -0.031(5)
C27 0.094(4) 0.159(5) 0.076(4) -0.032(4) -0.018(3) -0.008(4)
C28 0.120(5) 0.257(7) 0.085(4) -0.047(5) -0.010(4) -0.013(6)
C29 0.111(4) 0.284(7) 0.105(4) -0.053(5) 0.006(4) -0.008(6)
C30 0.077(3) 0.204(6) 0.092(4) -0.046(4) -0.001(3) 0.000(4)
C31 0.127(7) 0.111(6) 0.195(9) -0.062(6) -0.079(6) 0.040(5)
C32 0.144(8) 0.135(7) 0.162(8) -0.051(6) -0.055(6) 0.055(6)
C33 0.176(9) 0.109(6) 0.194(10) -0.062(7) -0.069(8) 0.032(6)
C34 0.105(5) 0.086(5) 0.156(7) -0.024(5) -0.032(5) -0.013(4)
Cl1 0.0558(7) 0.0667(8) 0.0960(10) -0.0243(7) -0.0201(7) -0.0042(6)
Li1 0.059(5) 0.065(5) 0.078(6) -0.018(5) -0.012(4) 0.006(4)
N1 0.0425(17) 0.0457(19) 0.0503(19) 0.0007(17) -0.0108(16) -0.0057(15)
N2 0.0426(18) 0.047(2) 0.0406(19) -0.0009(15) -0.0031(14) -0.0006(15)
N3 0.050(2) 0.068(3) 0.058(2) 0.000(2) 0.0078(17) -0.012(2)
O1 0.0582(19) 0.069(2) 0.076(2) -0.0142(17) -0.0170(17) 0.0091(16)
O2 0.068(2) 0.129(3) 0.069(2) -0.026(2) -0.0104(19) 0.001(2)
O3 0.092(3) 0.069(3) 0.138(4) -0.030(3) -0.036(3) 0.015(2)
Si1 0.0568(8) 0.0995(12) 0.0921(11) 0.0071(10) 0.0193(8) -0.0211(9)
Si2 0.0565(7) 0.0790(9) 0.0441(6) 0.0009(6) 0.0100(6) -0.0131(7)
Yb1 0.04117(9) 0.04878(11) 0.04786(10) -0.00391(9) -0.00372(8) -0.00275(9)

loop_
_atom_type_symbol
_atom_type_description
_atom_type_scat_dispersion_real
_atom_type_scat_dispersion_imag
_atom_type_scat_source
C C 0.0033 0.0016 'International Tables Vol C Tables 4.2.6.8 and 6.1.1.4'
H H 0.0000 0.0000 'International Tables Vol C Tables 4.2.6.8 and 6.1.1.4'
N N 0.0061 0.0033 'International Tables Vol C Tables 4.2.6.8 and 6.1.1.4'
O O 0.0106 0.0060 'International Tables Vol C Tables 4.2.6.8 and 6.1.1.4'
Si Si 0.0817 0.0704 'International Tables Vol C Tables 4.2.6.8 and 6.1.1.4'
Yb Yb -0.3850 5.5486 'International Tables Vol C Tables 4.2.6.8 and 6.1.1.4'
Cl Cl 0.1484 0.1585 'International Tables Vol C Tables 4.2.6.8 and 6.1.1.4'
Li Li -0.0003 0.0001 'International Tables Vol C Tables 4.2.6.8 and 6.1.1.4'

loop_
_geom_angle_atom_site_label_1
_geom_angle_atom_site_label_2
_geom_angle_atom_site_label_3
_geom_angle
_geom_angle_site_symmetry_1
_geom_angle_site_symmetry_3
C2 C1 N1 114.4(4) . .
C2 C1 H1 122.8 . .
N1 C1 H1 122.8 . .
C1 C2 C3 105.4(3) . .
C1 C2 C9 128.5(4) . .
C3 C2 C9 125.8(3) . .
C8 C3 C4 119.6(4) . .
C8 C3 C2 133.9(4) . .
C4 C3 C2 106.5(4) . .
C5 C4 N1 129.1(4) . .
C5 C4 C3 120.6(4) . .
N1 C4 C3 110.3(4) . .
C6 C5 C4 118.2(5) . .
C6 C5 H5 120.9 . .
C4 C5 H5 120.9 . .
C5 C6 C7 121.8(5) . .
C5 C6 H6 119.1 . .
C7 C6 H6 119.1 . .
C8 C7 C6 121.1(5) . .
C8 C7 H7 119.5 . .
C6 C7 H7 119.5 . .
C7 C8 C3 118.8(5) . .
C7 C8 H8 120.6 . .
C3 C8 H8 120.6 . .
N2 C9 C2 113.1(3) 2_655 .
N2 C9 C23 109.2(3) 2_655 2_655
C2 C9 C23 109.7(3) . 2_655
N2 C9 Yb1 38.90(17) 2_655 2_655
C2 C9 Yb1 134.8(3) . 2_655
C23 C9 Yb1 71.0(2) 2_655 2_655
N2 C9 H9 108.3 2_655 .
C2 C9 H9 108.3 . .
C23 C9 H9 108.3 2_655 .
Yb1 C9 H9 114.2 2_655 .
N2 C10 C11 123.5(4) . .
N2 C10 C15 120.0(4) . .
C11 C10 C15 116.4(4) . .
C12 C11 C10 122.0(5) . .
C12 C11 H11 119.0 . .
C10 C11 H11 119.0 . .
C11 C12 C13 120.5(6) . .
C11 C12 H12 119.8 . .
C13 C12 H12 119.8 . .
C14 C13 C12 119.9(6) . .
C14 C13 H13 120.1 . .
C12 C13 H13 120.1 . .
C13 C14 C15 121.4(6) . .
C13 C14 H14 119.3 . .
C15 C14 H14 119.3 . .
C14 C15 C10 119.7(5) . .
C14 C15 C16 119.9(5) . .
C10 C15 C16 120.3(5) . .
C15 C16 H16A 109.5 . .
C15 C16 H16B 109.5 . .
H16A C16 H16B 109.5 . .
C15 C16 H16C 109.5 . .
H16A C16 H16C 109.5 . .
H16B C16 H16C 109.5 . .
C18 C17 O1 106.1(5) . .
C18 C17 H17A 110.5 . .
O1 C17 H17A 110.5 . .
C18 C17 H17B 110.5 . .
O1 C17 H17B 110.5 . .
H17A C17 H17B 108.7 . .
C19 C18 C17 108.6(6) . .
C19 C18 H18A 110.0 . .
C17 C18 H18A 110.0 . .
C19 C18 H18B 110.0 . .
C17 C18 H18B 110.0 . .
H18A C18 H18B 108.4 . .
C18 C19 C20 108.7(6) . .
C18 C19 H19A 109.9 . .
C20 C19 H19A 109.9 . .
C18 C19 H19B 109.9 . .
C20 C19 H19B 109.9 . .
H19A C19 H19B 108.3 . .
C19 C20 O1 107.3(6) . .
C19 C20 H20A 110.2 . .
O1 C20 H20A 110.2 . .
C19 C20 H20B 110.2 . .
O1 C20 H20B 110.2 . .
H20A C20 H20B 108.5 . .
Si2 C21 H21A 109.5 . .
Si2 C21 H21B 109.5 . .
H21A C21 H21B 109.5 . .
Si2 C21 H21C 109.5 . .
H21A C21 H21C 109.5 . .
H21B C21 H21C 109.5 . .
Si2 C22 H22A 109.5 . .
Si2 C22 H22B 109.5 . .
H22A C22 H22B 109.5 . .
Si2 C22 H22C 109.5 . .
H22A C22 H22C 109.5 . .
H22B C22 H22C 109.5 . .
C9 C23 Si2 121.1(3) 2_655 .
C9 C23 H23A 107.1 2_655 .
Si2 C23 H23A 107.1 . .
C9 C23 H23B 107.1 2_655 .
Si2 C23 H23B 107.1 . .
H23A C23 H23B 106.8 . .
Si1 C24 H24A 109.5 . .
Si1 C24 H24B 109.5 . .
H24A C24 H24B 109.5 . .
Si1 C24 H24C 109.5 . .
H24A C24 H24C 109.5 . .
H24B C24 H24C 109.5 . .
Si1 C25 H25A 109.5 . .
Si1 C25 H25B 109.5 . .
H25A C25 H25B 109.5 . .
Si1 C25 H25C 109.5 . .
H25A C25 H25C 109.5 . .
H25B C25 H25C 109.5 . .
Si1 C26 H26A 109.5 . .
Si1 C26 H26B 109.5 . .
H26A C26 H26B 109.5 . .
Si1 C26 H26C 109.5 . .
H26A C26 H26C 109.5 . .
H26B C26 H26C 109.5 . .
O2 C27 C28 105.8(5) . .
O2 C27 H27A 110.6 . .
C28 C27 H27A 110.6 . .
O2 C27 H27B 110.6 . .
C28 C27 H27B 110.6 . .
H27A C27 H27B 108.7 . .
C29 C28 C27 107.8(6) . .
C29 C28 H28A 110.1 . .
C27 C28 H28A 110.1 . .
C29 C28 H28B 110.1 . .
C27 C28 H28B 110.1 . .
H28A C28 H28B 108.5 . .
C30 C29 C28 108.3(7) . .
C30 C29 H29A 110.0 . .
C28 C29 H29A 110.0 . .
C30 C29 H29B 110.0 . .
C28 C29 H29B 110.0 . .
H29A C29 H29B 108.4 . .
C29 C30 O2 108.2(6) . .
C29 C30 H30A 110.1 . .
O2 C30 H30A 110.1 . .
C29 C30 H30B 110.1 . .
O2 C30 H30B 110.1 . .
H30A C30 H30B 108.4 . .
C32 C31 O3 108.5(6) . .
C32 C31 H31A 110.0 . .
O3 C31 H31A 110.0 . .
C32 C31 H31B 110.0 . .
O3 C31 H31B 110.0 . .
H31A C31 H31B 108.4 . .
C31 C32 C33 107.0(7) . .
C31 C32 H32A 110.3 . .
C33 C32 H32A 110.3 . .
C31 C32 H32B 110.3 . .
C33 C32 H32B 110.3 . .
H32A C32 H32B 108.6 . .
C32 C33 C34 106.2(6) . .
C32 C33 H33A 110.5 . .
C34 C33 H33A 110.5 . .
C32 C33 H33B 110.5 . .
C34 C33 H33B 110.5 . .
H33A C33 H33B 108.7 . .
O3 C34 C33 106.2(6) . .
O3 C34 H34A 110.5 . .
C33 C34 H34A 110.5 . .
O3 C34 H34B 110.5 . .
C33 C34 H34B 110.5 . .
H34A C34 H34B 108.7 . .
Li1 Cl1 Yb1 83.3(2) . .
O2 Li1 O3 103.8(4) . .
O2 Li1 N1 118.3(5) . .
O3 Li1 N1 113.2(4) . .
O2 Li1 Cl1 105.3(4) . .
O3 Li1 Cl1 122.9(4) . .
N1 Li1 Cl1 94.1(3) . .
C1 N1 C4 103.3(3) . .
C1 N1 Li1 113.9(4) . .
C4 N1 Li1 107.2(4) . .
C1 N1 Yb1 120.4(3) . .
C4 N1 Yb1 114.5(3) . .
Li1 N1 Yb1 97.2(3) . .
C10 N2 C9 115.1(3) . 2_655
C10 N2 Yb1 126.2(3) . .
C9 N2 Yb1 116.3(2) 2_655 .
Si2 N3 Si1 123.4(2) . .
Si2 N3 Yb1 107.12(17) . .
Si1 N3 Yb1 129.5(2) . .
C20 O1 C17 108.8(4) . .
C20 O1 Yb1 132.3(3) . .
C17 O1 Yb1 118.7(3) . .
C30 O2 C27 108.6(5) . .
C30 O2 Li1 124.3(4) . .
C27 O2 Li1 124.1(4) . .
C34 O3 C31 106.6(5) . .
C34 O3 Li1 128.2(5) . .
C31 O3 Li1 124.8(5) . .
N3 Si1 C26 114.0(3) . .
N3 Si1 C25 112.7(3) . .
C26 Si1 C25 106.8(5) . .
N3 Si1 C24 112.4(3) . .
C26 Si1 C24 106.1(5) . .
C25 Si1 C24 104.2(5) . .
N3 Si2 C21 113.3(3) . .
N3 Si2 C23 110.08(18) . .
C21 Si2 C23 104.8(3) . .
N3 Si2 C22 114.1(2) . .
C21 Si2 C22 108.6(3) . .
C23 Si2 C22 105.4(2) . .
N3 Yb1 N2 106.55(13) . .
N3 Yb1 N1 111.81(13) . .
N2 Yb1 N1 97.92(12) . .
N3 Yb1 O1 89.59(13) . .
N2 Yb1 O1 84.53(12) . .
N1 Yb1 O1 156.45(11) . .
N3 Yb1 Cl1 109.86(10) . .
N2 Yb1 Cl1 140.88(9) . .
N1 Yb1 Cl1 81.57(8) . .
O1 Yb1 Cl1 81.94(8) . .
N3 Yb1 C9 86.26(12) . 2_655
N2 Yb1 C9 24.85(10) . 2_655
N1 Yb1 C9 92.66(10) . 2_655
O1 Yb1 C9 98.65(11) . 2_655
Cl1 Yb1 C9 163.87(8) . 2_655

loop_
_geom_bond_atom_site_label_1
_geom_bond_atom_site_label_2
_geom_bond_distance
_geom_bond_site_symmetry_2
C1 C2 1.354(5) .
C1 N1 1.396(5) .
C1 H1 0.9300 .
C2 C3 1.433(5) .
C2 C9 1.504(5) .
C3 C8 1.398(6) .
C3 C4 1.417(6) .
C4 C5 1.390(6) .
C4 N1 1.403(5) .
C5 C6 1.374(7) .
C5 H5 0.9300 .
C6 C7 1.381(7) .
C6 H6 0.9300 .
C7 C8 1.373(7) .
C7 H7 0.9300 .
C8 H8 0.9300 .
C9 N2 1.475(5) 2_655
C9 C23 1.548(5) 2_655
C9 Yb1 3.148(4) 2_655
C9 H9 0.9800 .
C10 N2 1.392(5) .
C10 C11 1.416(7) .
C10 C15 1.412(6) .
C11 C12 1.370(7) .
C11 H11 0.9300 .
C12 C13 1.374(8) .
C12 H12 0.9300 .
C13 C14 1.353(8) .
C13 H13 0.9300 .
C14 C15 1.410(7) .
C14 H14 0.9300 .
C15 C16 1.469(7) .
C16 H16A 0.9600 .
C16 H16B 0.9600 .
C16 H16C 0.9600 .
C17 C18 1.453(8) .
C17 O1 1.453(6) .
C17 H17A 0.9700 .
C17 H17B 0.9700 .
C18 C19 1.423(10) .
C18 H18A 0.9700 .
C18 H18B 0.9700 .
C19 C20 1.435(9) .
C19 H19A 0.9700 .
C19 H19B 0.9700 .
C20 O1 1.439(6) .
C20 H20A 0.9700 .
C20 H20B 0.9700 .
C21 Si2 1.874(6) .
C21 H21A 0.9600 .
C21 H21B 0.9600 .
C21 H21C 0.9600 .
C22 Si2 1.879(6) .
C22 H22A 0.9600 .
C22 H22B 0.9600 .
C22 H22C 0.9600 .
C23 C9 1.548(5) 2_655
C23 Si2 1.885(4) .
C23 H23A 0.9700 .
C23 H23B 0.9700 .
C24 Si1 1.877(7) .
C24 H24A 0.9600 .
C24 H24B 0.9600 .
C24 H24C 0.9600 .
C25 Si1 1.845(8) .
C25 H25A 0.9600 .
C25 H25B 0.9600 .
C25 H25C 0.9600 .
C26 Si1 1.821(8) .
C26 H26A 0.9600 .
C26 H26B 0.9600 .
C26 H26C 0.9600 .
C27 O2 1.426(6) .
C27 C28 1.442(9) .
C27 H27A 0.9700 .
C27 H27B 0.9700 .
C28 C29 1.430(10) .
C28 H28A 0.9700 .
C28 H28B 0.9700 .
C29 C30 1.390(9) .
C29 H29A 0.9700 .
C29 H29B 0.9700 .
C30 O2 1.416(7) .
C30 H30A 0.9700 .
C30 H30B 0.9700 .
C31 C32 1.382(9) .
C31 O3 1.436(7) .
C31 H31A 0.9700 .
C31 H31B 0.9700 .
C32 C33 1.442(10) .
C32 H32A 0.9700 .
C32 H32B 0.9700 .
C33 C34 1.472(10) .
C33 H33A 0.9700 .
C33 H33B 0.9700 .
C34 O3 1.379(7) .
C34 H34A 0.9700 .
C34 H34B 0.9700 .
Cl1 Li1 2.365(8) .
Cl1 Yb1 2.6371(12) .
Li1 O2 1.932(10) .
Li1 O3 1.930(9) .
Li1 N1 2.086(9) .
N1 Yb1 2.347(3) .
N2 C9 1.475(5) 2_655
N2 Yb1 2.204(3) .
N3 Si2 1.715(4) .
N3 Si1 1.718(4) .
N3 Yb1 2.173(4) .
O1 Yb1 2.376(3) .
Yb1 C9 3.148(4) 2_655
